data_7116944
loop_
_publ_author_name
'Yumi Yakiyama'
'Gil Ryeong Lee'
'Sung Yeon Kim'
'Yoshitaka Matsushita'
'Yasushi Morita'
'Moon Jeong Park'
'Masaki Kawano'

_publ_section_title
;
 Formation of a nanometer-thick water layer at high humidity on a dynamic
 crystalline material composed of multi-interactive molecules
;
_journal_name_full Chem.Commun.
_journal_page_first 6828
_journal_paper_doi 10.1039/C5cc01568E
_journal_volume 51
_journal_year 2015
_chemical_formula_sum 'C22 K N9 O6'
_chemical_formula_weight 524.96
_chemical_name_systematic ' ?'
_space_group_crystal_system monoclinic
_space_group_IT_number 13
_space_group_name_H-M_alt 'P 1 2/a 1'
_symmetry_Int_Tables_number 13
_symmetry_space_group_name_Hall '-P 2ya'
_symmetry_space_group_name_H-M 'P 1 2/a 1'
_audit_update_record
;
2014-10-25 deposited with the CCDC.
2015-03-19 downloaded from the CCDC.
;
_cell_angle_alpha 90
_cell_angle_beta 100.68(3)
_cell_angle_gamma 90
_cell_formula_units_Z 4
_cell_length_a 20.656(6)
_cell_length_b 15.978(4)
_cell_length_c 16.801(10)
_cell_measurement_temperature 298
_cell_volume 5449(4)
_computing_cell_refinement 'RIETAN-FP (Izumi and Momma, 2007)'
_computing_data_collection 'PLS-II 9B HRPD Beamline software'
_computing_molecular_graphics 'VESTA (Momma and Izumi, 2008)'
_computing_structure_refinement 'RIETAN-FP (Izumi and Momma, 2007)'
_computing_structure_solution DASH
_diffrn_ambient_temperature 298
_diffrn_detector 'Na(I) Scintillation'
_diffrn_detector_type KOUZU
_diffrn_measurement_device_type 'Pohang Light Source 9B HRPD beamline'
_diffrn_radiation_monochromator 'Si 111'
_diffrn_radiation_type synchrotron
_diffrn_radiation_wavelength 1.4639
_diffrn_source synchrotron
_diffrn_source_type 'bending magnet'
_pd_block_diffractogram_id '1 min-dried'
_pd_char_colour 'pale yellow'
_pd_instr_location ' ?'
_pd_meas_2theta_range_inc 0.01
_pd_meas_2theta_range_max 124.00
_pd_meas_2theta_range_min 3.50
_pd_meas_number_of_points 14051
_pd_meas_scan_method step
_pd_proc_info_excluded_regions 45.01-124.00
_pd_proc_ls_background_function 'Legendre polynomials'
_pd_proc_ls_pref_orient_corr ' ?'
_pd_proc_ls_profile_function 'Modified split pseudo-Voigt function'
_pd_proc_ls_prof_R_factor 0.03844
_pd_proc_ls_prof_wR_expected 0.08674
_pd_proc_ls_prof_wR_factor 0.05575
_pd_spec_mounting ' ?'
_pd_spec_mount_mode reflection
_pd_spec_shape flat_sheet
_pd_spec_size_axial 20
_pd_spec_size_equat 20
_pd_spec_size_thick 0.5
_refine_ls_goodness_of_fit_all 0.6428
_refine_ls_matrix_type full
_refine_ls_number_constraints 0
_refine_ls_number_parameters 227
_refine_ls_number_restraints 360
_refine_ls_R_factor_all 0.00499
_refine_ls_R_Fsqd_factor 0.00497
_refine_ls_R_I_factor 0.00455
_refine_ls_shift/su_max 1.0E-6
_refine_ls_weighting_scheme sigma
_cod_data_source_file c5cc01568e2.cif
_cod_data_source_block 1_min_dried_KTPHAP_powder
_cod_original_sg_symbol_H-M 'P 2/a'
_cod_original_formula_sum 'C22 N9 O6 K1'
_cod_database_code 7116944

loop_
_symmetry_equiv_pos_site_id
_symmetry_equiv_pos_as_xyz
1 x,y,z
2 -x,-y,-z
3 -x+1/2,y,-z
4 x+1/2,-y,z

loop_
_atom_site_label
_atom_site_occupancy
_atom_site_fract_x
_atom_site_fract_y
_atom_site_fract_z
_atom_site_adp_type
_atom_site_B_iso_or_equiv
_atom_site_type_symbol
C1 0.5000 0.108428 0.300313 0.137851 Biso 3.000000 C
C2 0.5000 0.165031 0.346489 0.163199 Biso 3.000000 C
N3 0.5000 0.086741 0.286665 0.052572 Biso 3.000000 N
N4 0.5000 0.079886 0.256147 0.197768 Biso 3.000000 N
C5 0.5000 0.198014 0.388315 0.106726 Biso 3.000000 C
C6 0.5000 0.184505 0.364446 0.250437 Biso 3.000000 C
C7 0.5000 0.123997 0.321628 0.000706 Biso 3.000000 C
C8 0.5000 0.104848 0.273288 0.277652 Biso 3.000000 C
N9 0.5000 0.178287 0.373058 0.019982 Biso 3.000000 N
N10 0.5000 0.256286 0.433089 0.137878 Biso 3.000000 N
N11 0.5000 0.243895 0.403789 0.277785 Biso 3.000000 N
N12 0.5000 0.156245 0.322084 0.306388 Biso 3.000000 N
C13 0.5000 0.101171 0.295829 -0.091195 Biso 3.000000 C
C14 0.5000 0.079176 0.218546 0.345680 Biso 3.000000 C
C15 0.5000 0.273239 0.440509 0.219068 Biso 3.000000 C
C16 0.5000 0.142199 0.305925 -0.149830 Biso 3.000000 C
C17 0.5000 0.045797 0.248416 -0.114999 Biso 3.000000 C
C18 0.5000 0.054502 0.136469 0.331522 Biso 3.000000 C
C19 0.5000 0.091056 0.245239 0.428370 Biso 3.000000 C
C20 0.5000 0.340583 0.481634 0.253837 Biso 3.000000 C
C21 0.5000 0.117890 0.274945 -0.229406 Biso 3.000000 C
C22 0.5000 0.028084 0.218821 -0.196550 Biso 3.000000 C
C23 0.5000 0.038290 0.087726 0.394580 Biso 3.000000 C
C24 0.5000 0.074277 0.194054 0.487906 Biso 3.000000 C
C25 0.5000 0.357442 0.497482 0.335555 Biso 3.000000 C
C26 0.5000 0.391172 0.489197 0.207599 Biso 3.000000 C
N27 0.5000 0.060212 0.233876 -0.253548 Biso 3.000000 N
N28 0.5000 0.050106 0.111808 0.471088 Biso 3.000000 N
C29 0.5000 0.418209 0.526090 0.367005 Biso 3.000000 C
C30 0.5000 0.451284 0.518903 0.244352 Biso 3.000000 C
N31 0.5000 0.466028 0.533871 0.324828 Biso 3.000000 N
K32 0.5000 0.770579 0.313267 -0.417967 Biso 3.000000 K
O33 0.5000 -0.239039 0.294187 0.101179 Biso 3.000000 O
O34 0.5000 -0.477625 0.791652 0.094560 Biso 3.000000 O
K35 0.5000 0.246913 -0.315382 0.225127 Biso 3.000000 K
O37 0.5000 -0.920606 -0.916457 0.709605 Biso 3.000000 O
O38 1.0 -0.639547 0.806882 -0.500118 Biso 3.000000 O
O39 0.5000 -0.659736 0.544611 1.082670 Biso 3.000000 O
O40 1.0 -0.781834 -0.009286 0.773080 Biso 3.000000 O
O41 0.5000 0.760069 -0.706837 -0.903268 Biso 3.000000 O
O42 0.0000 -0.549090 -0.753588 -0.553431 Biso 1.000000 O
C1A 0.5000 0.201032 0.271331 0.278668 Biso 3.000000 C
C2A 0.5000 0.254793 0.320438 0.305947 Biso 3.000000 C
N3A 0.5000 0.181826 0.254512 0.189271 Biso 3.000000 N
N4A 0.5000 0.159820 0.250160 0.333193 Biso 3.000000 N
C5A 0.5000 0.285838 0.362828 0.255055 Biso 3.000000 C
C6A 0.5000 0.272254 0.339662 0.395117 Biso 3.000000 C
C7A 0.5000 0.212043 0.300325 0.143840 Biso 3.000000 C
C8A 0.5000 0.181171 0.276839 0.412933 Biso 3.000000 C
N9A 0.5000 0.262336 0.355885 0.167841 Biso 3.000000 N
N10A 0.5000 0.343008 0.412961 0.289984 Biso 3.000000 N
N11A 0.5000 0.319677 0.383707 0.422498 Biso 3.000000 N
N12A 0.5000 0.235066 0.315896 0.444166 Biso 3.000000 N
C13A 0.5000 0.192317 0.286919 0.048485 Biso 3.000000 C
C14A 0.5000 0.137494 0.259598 0.473752 Biso 3.000000 C
C15A 0.5000 0.354445 0.414508 0.370211 Biso 3.000000 C
C16A 0.5000 0.239360 0.289027 0.000468 Biso 3.000000 C
C17A 0.5000 0.125365 0.283718 0.006467 Biso 3.000000 C
C18A 0.5000 0.072718 0.236973 0.452497 Biso 3.000000 C
C19A 0.5000 0.164240 0.266369 0.556347 Biso 3.000000 C
C20A 0.5000 0.413972 0.458936 0.409395 Biso 3.000000 C
C21A 0.5000 0.221309 0.280380 -0.086027 Biso 3.000000 C
C22A 0.5000 0.110663 0.277024 -0.079850 Biso 3.000000 C
C23A 0.5000 0.038891 0.219898 0.513864 Biso 3.000000 C
C24A 0.5000 0.125152 0.242824 0.608574 Biso 3.000000 C
C25A 0.5000 0.425921 0.470526 0.491502 Biso 3.000000 C
C26A 0.5000 0.461605 0.479623 0.365777 Biso 3.000000 C
N27A 0.5000 0.159292 0.277014 -0.127788 Biso 3.000000 N
N28A 0.5000 0.063805 0.216688 0.589028 Biso 3.000000 N
C29A 0.5000 0.485536 0.505751 0.529209 Biso 3.000000 C
C30A 0.5000 0.519587 0.514312 0.407133 Biso 3.000000 C
N31A 0.5000 0.535559 0.525072 0.486051 Biso 3.000000 N
O341 0.5000 -0.512256 0.762852 0.207866 Biso 3.000000 O
O371 0.5000 -0.747473 -0.834679 0.749810 Biso 3.000000 O
O391 0.5000 -0.707461 0.459617 1.044190 Biso 3.000000 O
